data_7110499
loop_
_publ_author_name
'Lei, Xinjian'
'Shang, Maoyu'
'Fehlner, Thomas P.'

_publ_section_title
;
 Designer clusters: synthesis and characterization of Cp*2Rh2Co3(CO)8B3HCl
 (Cp* =\h5-C5Me5)
;
_journal_issue 10
_journal_name_full 'Chemical Communications'
_journal_page_first 933
_journal_paper_doi 10.1039/a901491h
_journal_year 1999
_chemical_formula_sum 'C28 H31 B3 Cl Co3 O8 Rh2'
_chemical_formula_weight 946.02
_chemical_name_systematic
;
{(Cp*Rh)2}{Co3(CO)8}(BBH)(BCl)
;
_space_group_IT_number 2
_symmetry_cell_setting triclinic
_symmetry_space_group_name_Hall '-P 1'
_symmetry_space_group_name_H-M 'P -1'
_atom_sites_solution_hydrogens difmap
_atom_sites_solution_primary direct
_atom_sites_solution_secondary difmap
_audit_creation_method SHELXL
_cell_angle_alpha 88.104(10)
_cell_angle_beta 77.308(14)
_cell_angle_gamma 62.825(11)
_cell_formula_units_Z 2
_cell_length_a 9.4979(15)
_cell_length_b 9.4931(13)
_cell_length_c 21.394(3)
_cell_measurement_reflns_used 25
_cell_measurement_temperature 293(2)
_cell_measurement_theta_max 16
_cell_measurement_theta_min 15
_cell_volume 1669.1(5)
_computing_cell_refinement 'CAD4 (Enraf-Nonius, 1985)'
_computing_data_collection 'CAD4 (Enraf-Nonius, 1985)'
_computing_data_reduction
;
XCAD4 (Harms, 1996)
SHEXTL-V5 (Siemens, 1994)
;
_computing_molecular_graphics 'ORTEP-III (Burnett & Johnson, 1996)'
_computing_publication_material 'SHEXTL-V5 (Siemens, 1994)'
_computing_structure_refinement 'SHELXL-93 (Sheldrick, 1993)'
_computing_structure_solution 'SHELXS-86 (Sheldrick, 1990)'
_diffrn_ambient_temperature 293(2)
_diffrn_measurement_device 'Enraf-Nonius CAD4'
_diffrn_measurement_method \w/2\q
_diffrn_radiation_monochromator graphite
_diffrn_radiation_source 'fine-focus sealed tube'
_diffrn_radiation_type MoK\a
_diffrn_radiation_wavelength 0.71073
_diffrn_reflns_av_R_equivalents 0.0000
_diffrn_reflns_av_sigmaI/netI 0.0383
_diffrn_reflns_limit_h_max 11
_diffrn_reflns_limit_h_min -10
_diffrn_reflns_limit_k_max 11
_diffrn_reflns_limit_k_min -11
_diffrn_reflns_limit_l_max 25
_diffrn_reflns_limit_l_min 0
_diffrn_reflns_number 5874
_diffrn_reflns_theta_max 25.00
_diffrn_reflns_theta_min 2.42
_diffrn_standards_decay_% 0
_diffrn_standards_interval_count 200
_diffrn_standards_interval_time 120
_diffrn_standards_number 3
_exptl_absorpt_coefficient_mu 2.553
_exptl_absorpt_correction_T_max 1.0000
_exptl_absorpt_correction_T_min 0.6178
_exptl_absorpt_correction_type Difabs
_exptl_crystal_colour Black
_exptl_crystal_density_diffrn 1.882
_exptl_crystal_density_meas ?
_exptl_crystal_description 'Irregular Polyhedron'
_exptl_crystal_F_000 932
_exptl_crystal_size_max 0.16
_exptl_crystal_size_mid 0.12
_exptl_crystal_size_min 0.10
_refine_diff_density_max 0.611
_refine_diff_density_min -0.855
_refine_diff_density_rms 0.097
_refine_ls_extinction_method none
_refine_ls_goodness_of_fit_all 1.036
_refine_ls_goodness_of_fit_obs 1.081
_refine_ls_hydrogen_treatment
;
Borane hydrogen atom was isotropically refined with bond lengthen restraint,
hydrogen atoms of methyl groups were refined with riding model.
;
_refine_ls_matrix_type full
_refine_ls_number_parameters 411
_refine_ls_number_reflns 5874
_refine_ls_number_restraints 1
_refine_ls_restrained_S_all 1.036
_refine_ls_restrained_S_obs 1.081
_refine_ls_R_factor_all 0.0475
_refine_ls_R_factor_obs 0.0348
_refine_ls_shift/esd_max 0.000
_refine_ls_shift/esd_mean 0.000
_refine_ls_structure_factor_coef Fsqd
_refine_ls_weighting_details 'w=1/[\s^2^(Fo^2^)+(0.0502P)^2^+1.3481P] where P=(Fo^2^+2Fc^2^)/3'
_refine_ls_weighting_scheme calc
_refine_ls_wR_factor_all 0.0884
_refine_ls_wR_factor_obs 0.0821
_reflns_number_observed 4737
_reflns_number_total 5874
_reflns_observed_criterion >2sigma(I)
_cod_data_source_file 901491hsup1.cif
_cod_data_source_block f9802
_cod_depositor_comments
;
The following automatic conversions were performed:

'_symmetry_cell_setting' value 'Triclinic' changed to 'triclinic'
according to /home/saulius/struct/CIF-dictionaries/cif_core.dic
dictionary named 'cif_core.dic' version 2.4.2 from 2011-04-26.

Automatic conversion script
Id: cif_fix_values 1891 2012-01-12 08:04:46Z andrius 

The following automatic conversions were performed:

'_exptl_crystal_density_meas' value 'not measured' was changed to '?'
- the value is perceived as not measured.

Automatic conversion script
Id: cif_fix_values 3008 2015-01-20 13:52:24Z robertas 

The following automatic conversions were performed:

'_refine_ls_weighting_scheme' value 'calc
w=1/[\s^2^(Fo^2^)+(0.0502P)^2^+1.3481P] where P=(Fo^2^+2Fc^2^)/3' was
changed to 'calc'. New tag '_refine_ls_weighting_details' was
created. The value of the new tag was set to
'w=1/[\s^2^(Fo^2^)+(0.0502P)^2^+1.3481P] where P=(Fo^2^+2Fc^2^)/3'.

Automatic conversion script
Id: cif_fix_values 3143 2015-03-26 13:38:13Z robertas 
;
_cod_original_cell_volume 1669.1(4)
_cod_original_sg_symbol_H-M P-1
_cod_database_code 7110499

loop_
_symmetry_equiv_pos_as_xyz
'x, y, z'
'-x, -y, -z'

loop_
_atom_site_aniso_label
_atom_site_aniso_U_11
_atom_site_aniso_U_22
_atom_site_aniso_U_33
_atom_site_aniso_U_23
_atom_site_aniso_U_13
_atom_site_aniso_U_12
Rh1 0.0372(2) 0.0303(2) 0.0303(2) 0.00295(14) -0.00387(15) -0.0148(2)
Rh2 0.0288(2) 0.0334(2) 0.0286(2) 0.00052(13) -0.00904(13) -0.0139(2)
Co1 0.0321(3) 0.0341(3) 0.0323(3) 0.0010(2) -0.0078(2) -0.0199(3)
Co2 0.0295(3) 0.0312(3) 0.0438(3) 0.0036(3) -0.0006(3) -0.0101(3)
Co3 0.0333(4) 0.0427(4) 0.0580(4) 0.0087(3) -0.0209(3) -0.0222(3)
Cl 0.0503(7) 0.0448(7) 0.0466(7) 0.0160(5) -0.0182(5) -0.0220(6)
B1 0.032(3) 0.040(3) 0.038(3) 0.006(2) -0.012(2) -0.019(2)
B2 0.032(3) 0.032(3) 0.043(3) 0.004(2) -0.007(2) -0.017(2)
B3 0.035(3) 0.031(3) 0.030(2) -0.001(2) -0.007(2) -0.015(2)
C1 0.059(4) 0.047(3) 0.038(3) 0.010(2) 0.003(2) -0.015(3)
C2 0.055(4) 0.059(4) 0.062(3) 0.031(3) -0.010(3) -0.030(3)
C3 0.075(4) 0.043(3) 0.048(3) 0.012(2) -0.018(3) -0.034(3)
C4 0.056(3) 0.036(3) 0.036(2) 0.005(2) -0.007(2) -0.010(2)
C5 0.071(4) 0.038(3) 0.032(2) 0.006(2) -0.010(2) -0.021(3)
C6 0.083(5) 0.118(7) 0.118(6) 0.055(5) -0.026(5) -0.066(5)
C7 0.141(7) 0.054(4) 0.089(5) 0.019(3) -0.051(5) -0.058(5)
C8 0.067(4) 0.065(4) 0.058(4) 0.013(3) -0.017(3) -0.011(3)
C9 0.103(6) 0.073(4) 0.056(4) -0.002(3) -0.033(4) -0.038(4)
C10 0.094(6) 0.080(5) 0.047(4) -0.004(3) 0.017(4) -0.005(4)
C11 0.046(3) 0.051(3) 0.034(2) 0.001(2) 0.005(2) -0.017(2)
C12 0.044(3) 0.060(3) 0.025(2) -0.001(2) -0.007(2) -0.005(3)
C13 0.046(3) 0.055(3) 0.040(3) -0.013(2) -0.011(2) -0.019(3)
C14 0.041(3) 0.040(3) 0.035(2) -0.006(2) -0.001(2) -0.011(2)
C15 0.036(3) 0.050(3) 0.033(2) -0.005(2) 0.002(2) -0.016(2)
C16 0.066(4) 0.060(4) 0.064(4) 0.012(3) 0.012(3) -0.030(3)
C17 0.077(5) 0.096(5) 0.038(3) 0.010(3) -0.021(3) -0.008(4)
C18 0.073(5) 0.088(5) 0.089(5) -0.042(4) -0.023(4) -0.032(4)
C19 0.057(4) 0.043(3) 0.061(3) -0.003(3) -0.006(3) -0.015(3)
C20 0.034(3) 0.078(4) 0.063(4) -0.005(3) -0.007(3) -0.023(3)
C21 0.051(3) 0.065(4) 0.056(3) 0.013(3) -0.021(3) -0.039(3)
O21 0.069(3) 0.100(4) 0.112(4) 0.025(3) -0.057(3) -0.045(3)
C22 0.056(3) 0.051(3) 0.049(3) 0.008(2) -0.020(2) -0.038(3)
O22 0.097(4) 0.083(3) 0.100(3) 0.035(3) -0.046(3) -0.073(3)
C23 0.049(3) 0.043(3) 0.044(3) -0.003(2) -0.008(2) -0.020(2)
O23 0.087(3) 0.052(2) 0.042(2) -0.013(2) -0.004(2) -0.034(2)
C24 0.038(3) 0.049(3) 0.056(3) 0.003(3) 0.001(2) -0.014(3)
O24 0.079(3) 0.038(2) 0.105(4) 0.017(2) 0.014(3) -0.007(2)
C25 0.041(3) 0.058(4) 0.064(4) 0.020(3) 0.004(3) -0.005(3)
O25 0.053(3) 0.102(4) 0.092(4) 0.032(3) 0.027(3) 0.000(3)
C26 0.058(4) 0.068(4) 0.073(4) 0.011(3) -0.032(3) -0.036(3)
O26 0.101(4) 0.117(4) 0.079(3) 0.026(3) -0.058(3) -0.053(3)
C27 0.038(3) 0.061(4) 0.093(5) 0.020(3) -0.026(3) -0.021(3)
O27 0.036(3) 0.102(4) 0.135(5) 0.008(3) -0.019(3) -0.022(3)
C28 0.055(4) 0.060(4) 0.101(5) 0.017(3) -0.040(3) -0.037(3)
O28 0.114(4) 0.064(3) 0.181(6) 0.042(3) -0.080(4) -0.063(3)

loop_
_atom_site_label
_atom_site_type_symbol
_atom_site_fract_x
_atom_site_fract_y
_atom_site_fract_z
_atom_site_U_iso_or_equiv
_atom_site_thermal_displace_type
_atom_site_occupancy
_atom_site_calc_flag
_atom_site_refinement_flags
Rh1 Rh 0.47681(4) -0.21492(4) 0.15753(2) 0.03357(11) Uani 1 d .
Rh2 Rh 0.32838(4) -0.18455(4) 0.33978(2) 0.03003(10) Uani 1 d .
Co1 Co 0.35742(7) -0.36620(7) 0.23735(3) 0.03092(14) Uani 1 d .
Co2 Co 0.65978(7) -0.46191(7) 0.21018(3) 0.0378(2) Uani 1 d .
Co3 Co 0.65464(8) -0.29076(8) 0.30643(3) 0.0412(2) Uani 1 d .
Cl Cl 0.5493(2) -0.57376(15) 0.36160(6) 0.0463(3) Uani 1 d .
B1 B 0.5168(6) -0.4095(6) 0.3098(2) 0.0354(11) Uani 1 d .
B2 B 0.4932(6) -0.2359(6) 0.2529(2) 0.0347(11) Uani 1 d .
B3 B 0.3014(6) -0.1191(6) 0.2466(2) 0.0321(11) Uani 1 d D
H3 H 0.1884(50) -0.0132(49) 0.2439(18) 0.024(10) Uiso 1 d D
C1 C 0.5787(7) -0.2169(6) 0.0500(2) 0.0547(15) Uani 1 d .
C2 C 0.6052(7) -0.1120(7) 0.0876(3) 0.058(2) Uani 1 d .
C3 C 0.4473(8) 0.0120(6) 0.1187(3) 0.0524(13) Uani 1 d .
C4 C 0.3288(7) -0.0227(6) 0.1029(2) 0.0477(13) Uani 1 d .
C5 C 0.4108(7) -0.1629(6) 0.0599(2) 0.0491(13) Uani 1 d .
C6 C 0.7625(9) -0.1126(10) 0.0865(4) 0.099(3) Uani 1 d .
H6A H 0.7558(9) -0.0648(10) 0.1266(4) 0.149 Uiso 1 calc R
H6B H 0.7852(9) -0.0533(10) 0.0520(4) 0.149 Uiso 1 calc R
H6C H 0.8479(9) -0.2200(10) 0.0803(4) 0.149 Uiso 1 calc R
C7 C 0.4161(11) 0.1564(8) 0.1578(3) 0.085(2) Uani 1 d .
H7A H 0.5177(11) 0.1560(8) 0.1573(3) 0.128 Uiso 1 calc R
H7B H 0.3626(11) 0.1550(8) 0.2013(3) 0.128 Uiso 1 calc R
H7C H 0.3482(11) 0.2504(8) 0.1398(3) 0.128 Uiso 1 calc R
C8 C 0.1502(8) 0.0831(8) 0.1184(3) 0.071(2) Uani 1 d .
H8A H 0.0940(8) 0.0201(8) 0.1281(3) 0.106 Uiso 1 calc R
H8B H 0.1200(8) 0.1426(8) 0.0822(3) 0.106 Uiso 1 calc R
H8C H 0.1214(8) 0.1550(8) 0.1549(3) 0.106 Uiso 1 calc R
C9 C 0.3289(9) -0.2375(8) 0.0302(3) 0.076(2) Uani 1 d .
H9A H 0.3412(9) -0.2207(8) -0.0148(3) 0.113 Uiso 1 calc R
H9B H 0.2154(9) -0.1900(8) 0.0509(3) 0.113 Uiso 1 calc R
H9C H 0.3779(9) -0.3494(8) 0.0354(3) 0.113 Uiso 1 calc R
C10 C 0.7047(9) -0.3558(9) 0.0036(3) 0.093(3) Uani 1 d .
H10A H 0.8112(9) -0.3693(9) 0.0037(3) 0.140 Uiso 1 calc R
H10B H 0.6859(9) -0.3360(9) -0.0388(3) 0.140 Uiso 1 calc R
H10C H 0.6971(9) -0.4504(9) 0.0165(3) 0.140 Uiso 1 calc R
C11 C 0.1475(6) -0.1998(6) 0.4245(2) 0.0482(13) Uani 1 d .
C12 C 0.2548(6) -0.1624(7) 0.4483(2) 0.0507(14) Uani 1 d .
C13 C 0.2389(6) -0.0135(7) 0.4261(2) 0.0483(13) Uani 1 d .
C14 C 0.1160(6) 0.0456(6) 0.3907(2) 0.0428(11) Uani 1 d .
C15 C 0.0643(6) -0.0726(6) 0.3876(2) 0.0427(11) Uani 1 d .
C16 C 0.1179(8) -0.3400(7) 0.4396(3) 0.068(2) Uani 1 d .
H16A H 0.0734(8) -0.3605(7) 0.4069(3) 0.102 Uiso 1 calc R
H16B H 0.0426(8) -0.3184(7) 0.4805(3) 0.102 Uiso 1 calc R
H16C H 0.2187(8) -0.4311(7) 0.4411(3) 0.102 Uiso 1 calc R
C17 C 0.3494(8) -0.2550(9) 0.4965(3) 0.081(2) Uani 1 d .
H17A H 0.4228(8) -0.2153(9) 0.5020(3) 0.122 Uiso 1 calc R
H17B H 0.4102(8) -0.3652(9) 0.4813(3) 0.122 Uiso 1 calc R
H17C H 0.2755(8) -0.2436(9) 0.5369(3) 0.122 Uiso 1 calc R
C18 C 0.3236(8) 0.0753(9) 0.4437(3) 0.083(2) Uani 1 d .
H18A H 0.4371(8) 0.0039(9) 0.4389(3) 0.125 Uiso 1 calc R
H18B H 0.2765(8) 0.1189(9) 0.4875(3) 0.125 Uiso 1 calc R
H18C H 0.3110(8) 0.1598(9) 0.4160(3) 0.125 Uiso 1 calc R
C19 C 0.0479(7) 0.2041(6) 0.3634(3) 0.0580(14) Uani 1 d .
H19A H -0.0687(7) 0.2522(6) 0.3745(3) 0.087 Uiso 1 calc R
H19B H 0.0857(7) 0.1904(6) 0.3175(3) 0.087 Uiso 1 calc R
H19C H 0.0832(7) 0.2713(6) 0.3807(3) 0.087 Uiso 1 calc R
C20 C -0.0702(6) -0.0571(8) 0.3583(3) 0.060(2) Uani 1 d .
H20A H -0.1702(6) -0.0156(8) 0.3905(3) 0.090 Uiso 1 calc R
H20B H -0.0465(6) -0.1595(8) 0.3408(3) 0.090 Uiso 1 calc R
H20C H -0.0807(6) 0.0138(8) 0.3246(3) 0.090 Uiso 1 calc R
C21 C 0.1762(7) -0.2768(7) 0.2100(3) 0.0515(13) Uani 1 d .
O21 O 0.0617(6) -0.2211(6) 0.1902(3) 0.0854(15) Uani 1 d .
C22 C 0.3220(7) -0.5227(6) 0.2739(2) 0.0454(12) Uani 1 d .
O22 O 0.2942(6) -0.6184(6) 0.2966(2) 0.0773(14) Uani 1 d .
C23 C 0.5089(6) -0.4698(6) 0.1594(2) 0.0465(12) Uani 1 d .
O23 O 0.5275(5) -0.5497(5) 0.1142(2) 0.0607(11) Uani 1 d .
C24 C 0.7513(6) -0.6676(7) 0.2240(3) 0.0524(13) Uani 1 d .
O24 O 0.8070(6) -0.7995(5) 0.2293(2) 0.088(2) Uani 1 d .
C25 C 0.8154(7) -0.4760(7) 0.1435(3) 0.064(2) Uani 1 d .
O25 O 0.9268(6) -0.5014(6) 0.1038(2) 0.104(2) Uani 1 d .
C26 C 0.6975(7) -0.3377(8) 0.3838(3) 0.061(2) Uani 1 d .
O26 O 0.7317(7) -0.3714(7) 0.4322(2) 0.092(2) Uani 1 d .
C27 C 0.8520(7) -0.4218(7) 0.2647(3) 0.063(2) Uani 1 d .
O27 O 0.9897(5) -0.5003(6) 0.2470(3) 0.095(2) Uani 1 d .
C28 C 0.6407(7) -0.0974(8) 0.2933(3) 0.064(2) Uani 1 d .
O28 O 0.6220(7) 0.0288(6) 0.2859(3) 0.104(2) Uani 1 d .

loop_
_atom_type_symbol
_atom_type_description
_atom_type_scat_dispersion_real
_atom_type_scat_dispersion_imag
_atom_type_scat_source
C C 0.0033 0.0016 'International Tables Vol C Tables 4.2.6.8 and 6.1.1.4'
H H 0.0000 0.0000 'International Tables Vol C Tables 4.2.6.8 and 6.1.1.4'
O O 0.0106 0.0060 'International Tables Vol C Tables 4.2.6.8 and 6.1.1.4'
B B 0.0013 0.0007 'International Tables Vol C Tables 4.2.6.8 and 6.1.1.4'
Co Co 0.3494 0.9721 'International Tables Vol C Tables 4.2.6.8 and 6.1.1.4'
Rh Rh -1.1178 0.9187 'International Tables Vol C Tables 4.2.6.8 and 6.1.1.4'
Cl Cl 0.1484 0.1585 'International Tables Vol C Tables 4.2.6.8 and 6.1.1.4'

loop_
_geom_angle_atom_site_label_1
_geom_angle_atom_site_label_2
_geom_angle_atom_site_label_3
_geom_angle
B2 Rh1 B3 46.9(2)
B2 Rh1 C3 115.8(2)
B3 Rh1 C3 97.5(2)
B2 Rh1 C2 123.5(2)
B3 Rh1 C2 132.0(2)
C3 Rh1 C2 38.2(2)
B2 Rh1 C4 134.9(2)
B3 Rh1 C4 93.4(2)
C3 Rh1 C4 37.4(2)
C2 Rh1 C4 62.9(2)
B2 Rh1 C5 169.8(2)
B3 Rh1 C5 122.9(2)
C3 Rh1 C5 61.8(2)
C2 Rh1 C5 61.7(2)
C4 Rh1 C5 37.0(2)
B2 Rh1 C1 153.7(2)
B3 Rh1 C1 154.6(2)
C3 Rh1 C1 62.1(2)
C2 Rh1 C1 37.3(2)
C4 Rh1 C1 61.3(2)
C5 Rh1 C1 35.7(2)
B2 Rh1 C23 85.4(2)
B3 Rh1 C23 98.2(2)
C3 Rh1 C23 158.8(2)
C2 Rh1 C23 129.6(2)
C4 Rh1 C23 127.2(2)
C5 Rh1 C23 97.5(2)
C1 Rh1 C23 98.6(2)
B2 Rh1 Co1 55.71(14)
B3 Rh1 Co1 53.26(14)
C3 Rh1 Co1 148.4(2)
C2 Rh1 Co1 173.4(2)
C4 Rh1 Co1 122.89(15)
C5 Rh1 Co1 120.33(15)
C1 Rh1 Co1 140.4(2)
C23 Rh1 Co1 44.98(13)
B2 Rh1 Co2 51.44(14)
B3 Rh1 Co2 91.80(14)
C3 Rh1 Co2 145.4(2)
C2 Rh1 Co2 115.9(2)
C4 Rh1 Co2 173.53(13)
C5 Rh1 Co2 136.52(13)
C1 Rh1 Co2 113.58(14)
C23 Rh1 Co2 47.92(13)
Co1 Rh1 Co2 57.94(2)
B2 Rh2 B1 57.2(2)
B2 Rh2 B3 47.6(2)
B1 Rh2 B3 94.9(2)
B2 Rh2 C15 144.5(2)
B1 Rh2 C15 138.2(2)
B3 Rh2 C15 97.1(2)
B2 Rh2 C13 136.7(2)
B1 Rh2 C13 136.1(2)
B3 Rh2 C13 124.8(2)
C15 Rh2 C13 61.5(2)
B2 Rh2 C11 161.6(2)
B1 Rh2 C11 109.3(2)
B3 Rh2 C11 129.7(2)
C15 Rh2 C11 37.2(2)
C13 Rh2 C11 61.6(2)
B2 Rh2 C12 153.9(2)
B1 Rh2 C12 108.6(2)
B3 Rh2 C12 155.7(2)
C15 Rh2 C12 61.3(2)
C13 Rh2 C12 37.0(2)
C11 Rh2 C12 36.4(2)
B2 Rh2 C14 132.9(2)
B1 Rh2 C14 169.6(2)
B3 Rh2 C14 95.1(2)
C15 Rh2 C14 36.8(2)
C13 Rh2 C14 36.6(2)
C11 Rh2 C14 61.5(2)
C12 Rh2 C14 61.1(2)
B2 Rh2 Co3 46.72(15)
B1 Rh2 Co3 49.13(14)
B3 Rh2 Co3 92.68(14)
C15 Rh2 Co3 166.65(13)
C13 Rh2 Co3 105.36(14)
C11 Rh2 Co3 136.46(14)
C12 Rh2 Co3 107.14(14)
C14 Rh2 Co3 133.32(14)
B2 Rh2 Co1 53.52(15)
B1 Rh2 Co1 55.37(14)
B3 Rh2 Co1 51.30(14)
C15 Rh2 Co1 104.51(13)
C13 Rh2 Co1 165.85(14)
C11 Rh2 Co1 109.18(15)
C12 Rh2 Co1 140.4(2)
C14 Rh2 Co1 130.55(13)
Co3 Rh2 Co1 88.69(3)
C21 Co1 C22 95.5(2)
C21 Co1 C23 100.2(2)
C22 Co1 C23 102.4(2)
C21 Co1 B3 79.5(2)
C22 Co1 B3 146.1(2)
C23 Co1 B3 111.5(2)
C21 Co1 B2 123.1(2)
C22 Co1 B2 135.9(2)
C23 Co1 B2 91.8(2)
B3 Co1 B2 44.9(2)
C21 Co1 B1 155.4(2)
C22 Co1 B1 84.3(2)
C23 Co1 B1 103.9(2)
B3 Co1 B1 87.0(2)
B2 Co1 B1 51.6(2)
C21 Co1 Co2 146.5(2)
C22 Co1 Co2 107.3(2)
C23 Co1 Co2 51.8(2)
B3 Co1 Co2 93.54(14)
B2 Co1 Co2 51.62(13)
B1 Co1 Co2 54.00(13)
C21 Co1 Rh1 90.0(2)
C22 Co1 Rh1 161.4(2)
C23 Co1 Rh1 59.1(2)
B3 Co1 Rh1 52.45(13)
B2 Co1 Rh1 50.28(13)
B1 Co1 Rh1 97.94(13)
Co2 Co1 Rh1 61.07(2)
C21 Co1 Rh2 109.1(2)
C22 Co1 Rh2 103.2(2)
C23 Co1 Rh2 138.6(2)
B3 Co1 Rh2 49.42(13)
B2 Co1 Rh2 47.80(13)
B1 Co1 Rh2 47.71(14)
Co2 Co1 Rh2 89.48(3)
Rh1 Co1 Rh2 91.71(2)
C25 Co2 C24 96.0(2)
C25 Co2 C23 96.7(3)
C24 Co2 C23 96.5(2)
C25 Co2 B2 117.4(2)
C24 Co2 B2 143.8(2)
C23 Co2 B2 93.1(2)
C25 Co2 B1 158.1(3)
C24 Co2 B1 89.0(2)
C23 Co2 B1 103.9(2)
B2 Co2 B1 54.9(2)
C25 Co2 Co1 139.0(2)
C24 Co2 Co1 106.6(2)
C23 Co2 Co1 47.84(15)
B2 Co2 Co1 57.12(14)
B1 Co2 Co1 57.94(14)
C25 Co2 Rh1 83.9(2)
C24 Co2 Rh1 154.2(2)
C23 Co2 Rh1 58.15(15)
B2 Co2 Rh1 51.26(15)
B1 Co2 Rh1 100.65(14)
Co1 Co2 Rh1 60.99(2)
C25 Co2 Co3 109.0(2)
C24 Co2 Co3 110.4(2)
C23 Co2 Co3 139.78(15)
B2 Co2 Co3 47.84(15)
B1 Co2 Co3 49.63(14)
Co1 Co2 Co3 94.74(3)
Rh1 Co2 Co3 93.69(3)
C27 Co3 C26 94.1(3)
C27 Co3 C28 104.1(3)
C26 Co3 C28 107.0(3)
C27 Co3 B2 112.4(3)
C26 Co3 B2 146.6(2)
C28 Co3 B2 86.5(2)
C27 Co3 B1 106.3(3)
C26 Co3 B1 96.0(2)
C28 Co3 B1 140.1(2)
B2 Co3 B1 58.2(2)
C27 Co3 Co2 67.0(2)
C26 Co3 Co2 132.7(2)
C28 Co3 Co2 119.3(2)
B2 Co3 Co2 51.10(15)
B1 Co3 Co2 53.82(15)
C27 Co3 Rh2 153.1(2)
C26 Co3 Rh2 98.7(2)
C28 Co3 Rh2 94.6(2)
B2 Co3 Rh2 48.98(15)
B1 Co3 Rh2 48.99(15)
Co2 Co3 Rh2 87.08(3)
Cl B1 B2 177.3(4)
Cl B1 Rh2 120.9(3)
B2 B1 Rh2 61.1(2)
Cl B1 Co3 119.2(3)
B2 B1 Co3 58.7(2)
Rh2 B1 Co3 81.9(2)
Cl B1 Co2 118.7(3)
B2 B1 Co2 59.7(2)
Rh2 B1 Co2 119.9(2)
Co3 B1 Co2 76.5(2)
Cl B1 Co1 119.4(3)
B2 B1 Co1 62.4(2)
Rh2 B1 Co1 76.9(2)
Co3 B1 Co1 120.6(2)
Co2 B1 Co1 68.06(15)
B3 B2 B1 114.2(4)
B3 B2 Co3 146.4(4)
B1 B2 Co3 63.1(2)
B3 B2 Rh2 67.7(2)
B1 B2 Rh2 61.7(2)
Co3 B2 Rh2 84.3(2)
B3 B2 Rh1 68.4(2)
B1 B2 Rh1 131.8(3)
Co3 B2 Rh1 140.7(3)
Rh2 B2 Rh1 134.8(3)
B3 B2 Co2 130.2(3)
B1 B2 Co2 65.4(2)
Co3 B2 Co2 81.1(2)
Rh2 B2 Co2 126.1(2)
Rh1 B2 Co2 77.3(2)
B3 B2 Co1 65.3(2)
B1 B2 Co1 66.0(2)
Co3 B2 Co1 128.5(2)
Rh2 B2 Co1 78.7(2)
Rh1 B2 Co1 74.0(2)
Co2 B2 Co1 71.3(2)
B2 B3 Rh2 64.7(2)
B2 B3 Rh1 64.6(2)
Rh2 B3 Rh1 128.3(3)
B2 B3 Co1 69.7(3)
Rh2 B3 Co1 79.3(2)
Rh1 B3 Co1 74.3(2)
B2 B3 H3 161.4(22)
Rh2 B3 H3 115.6(20)
Rh1 B3 H3 115.7(20)
Co1 B3 H3 128.8(21)
C5 C1 C2 108.4(5)
C5 C1 C10 123.8(6)
C2 C1 C10 127.7(6)
C5 C1 Rh1 72.0(3)
C2 C1 Rh1 68.3(3)
C10 C1 Rh1 128.6(4)
C1 C2 C3 107.1(5)
C1 C2 C6 127.2(6)
C3 C2 C6 125.0(7)
C1 C2 Rh1 74.4(3)
C3 C2 Rh1 70.6(3)
C6 C2 Rh1 127.9(4)
C4 C3 C2 107.8(5)
C4 C3 C7 126.6(6)
C2 C3 C7 125.5(6)
C4 C3 Rh1 71.9(3)
C2 C3 Rh1 71.2(3)
C7 C3 Rh1 125.0(4)
C3 C4 C5 108.3(5)
C3 C4 C8 125.9(5)
C5 C4 C8 124.9(6)
C3 C4 Rh1 70.7(3)
C5 C4 Rh1 74.1(3)
C8 C4 Rh1 129.3(4)
C1 C5 C4 108.4(5)
C1 C5 C9 126.3(5)
C4 C5 C9 125.3(6)
C1 C5 Rh1 72.3(3)
C4 C5 Rh1 68.8(3)
C9 C5 Rh1 125.1(4)
C2 C6 H6A 109.5(4)
C2 C6 H6B 109.5(4)
H6A C6 H6B 109.5
C2 C6 H6C 109.5(4)
H6A C6 H6C 109.5
H6B C6 H6C 109.5
C3 C7 H7A 109.5(4)
C3 C7 H7B 109.5(3)
H7A C7 H7B 109.5
C3 C7 H7C 109.5(3)
H7A C7 H7C 109.5
H7B C7 H7C 109.5
C4 C8 H8A 109.5(3)
C4 C8 H8B 109.5(3)
H8A C8 H8B 109.5
C4 C8 H8C 109.5(3)
H8A C8 H8C 109.5
H8B C8 H8C 109.5
C5 C9 H9A 109.5(3)
C5 C9 H9B 109.5(4)
H9A C9 H9B 109.5
C5 C9 H9C 109.5(3)
H9A C9 H9C 109.5
H9B C9 H9C 109.5
C1 C10 H10A 109.5(4)
C1 C10 H10B 109.5(4)
H10A C10 H10B 109.5
C1 C10 H10C 109.5(4)
H10A C10 H10C 109.5
H10B C10 H10C 109.5
C12 C11 C15 107.3(5)
C12 C11 C16 126.0(5)
C15 C11 C16 126.6(5)
C12 C11 Rh2 71.9(3)
C15 C11 Rh2 70.4(3)
C16 C11 Rh2 126.5(4)
C11 C12 C13 108.3(4)
C11 C12 C17 124.2(6)
C13 C12 C17 127.0(6)
C11 C12 Rh2 71.7(3)
C13 C12 Rh2 70.7(3)
C17 C12 Rh2 130.0(4)
C14 C13 C12 108.4(5)
C14 C13 C18 125.4(6)
C12 C13 C18 125.8(5)
C14 C13 Rh2 73.3(3)
C12 C13 Rh2 72.3(3)
C18 C13 Rh2 125.9(4)
C13 C14 C15 107.1(5)
C13 C14 C19 127.1(5)
C15 C14 C19 125.8(5)
C13 C14 Rh2 70.2(3)
C15 C14 Rh2 69.7(3)
C19 C14 Rh2 126.7(3)
C14 C15 C11 108.7(5)
C14 C15 C20 125.6(5)
C11 C15 C20 125.2(5)
C14 C15 Rh2 73.5(3)
C11 C15 Rh2 72.5(3)
C20 C15 Rh2 126.4(3)
C11 C16 H16A 109.5(3)
C11 C16 H16B 109.5(3)
H16A C16 H16B 109.5
C11 C16 H16C 109.5(3)
H16A C16 H16C 109.5
H16B C16 H16C 109.5
C12 C17 H17A 109.5(4)
C12 C17 H17B 109.5(3)
H17A C17 H17B 109.5
C12 C17 H17C 109.5(3)
H17A C17 H17C 109.5
H17B C17 H17C 109.5
C13 C18 H18A 109.5(3)
C13 C18 H18B 109.5(3)
H18A C18 H18B 109.5
C13 C18 H18C 109.5(4)
H18A C18 H18C 109.5
H18B C18 H18C 109.5
C14 C19 H19A 109.5(3)
C14 C19 H19B 109.5(3)
H19A C19 H19B 109.5
C14 C19 H19C 109.5(3)
H19A C19 H19C 109.5
H19B C19 H19C 109.5
C15 C20 H20A 109.5(3)
C15 C20 H20B 109.5(3)
H20A C20 H20B 109.5
C15 C20 H20C 109.5(3)
H20A C20 H20C 109.5
H20B C20 H20C 109.5
O21 C21 Co1 177.6(6)
O22 C22 Co1 177.6(5)
O23 C23 Co1 141.1(5)
O23 C23 Co2 133.7(4)
Co1 C23 Co2 80.3(2)
O23 C23 Rh1 125.2(4)
Co1 C23 Rh1 75.9(2)
Co2 C23 Rh1 73.9(2)
O24 C24 Co2 175.7(6)
O25 C25 Co2 171.7(5)
O26 C26 Co3 177.2(6)
O27 C27 Co3 167.1(6)
O28 C28 Co3 175.9(6)

loop_
_geom_bond_atom_site_label_1
_geom_bond_atom_site_label_2
_geom_bond_distance
Rh1 B2 2.077(5)
Rh1 B3 2.138(5)
Rh1 C3 2.200(5)
Rh1 C2 2.207(5)
Rh1 C4 2.215(5)
Rh1 C5 2.285(5)
Rh1 C1 2.289(5)
Rh1 C23 2.297(5)
Rh1 Co1 2.5960(7)
Rh1 Co2 2.5981(8)
Rh2 B2 2.056(5)
Rh2 B1 2.066(5)
Rh2 B3 2.103(5)
Rh2 C15 2.231(5)
Rh2 C13 2.240(5)
Rh2 C11 2.259(5)
Rh2 C12 2.261(5)
Rh2 C14 2.280(5)
Rh2 Co3 2.7111(9)
Rh2 Co1 2.7207(8)
Co1 C21 1.760(6)
Co1 C22 1.787(5)
Co1 C23 1.892(5)
Co1 B3 2.161(5)
Co1 B2 2.231(5)
Co1 B1 2.299(5)
Co1 Co2 2.5157(10)
Co2 C25 1.773(6)
Co2 C24 1.783(6)
Co2 C23 2.007(5)
Co2 B2 2.082(5)
Co2 B1 2.194(5)
Co2 Co3 2.6434(10)
Co3 C27 1.751(6)
Co3 C26 1.785(6)
Co3 C28 1.796(6)
Co3 B2 1.984(5)
Co3 B1 2.071(5)
Cl B1 1.831(5)
B1 B2 1.973(7)
B2 B3 1.680(7)
B3 H3 1.10(4)
C1 C5 1.401(8)
C1 C2 1.440(9)
C1 C10 1.509(8)
C2 C3 1.442(8)
C2 C6 1.486(9)
C3 C4 1.415(8)
C3 C7 1.505(8)
C4 C5 1.430(7)
C4 C8 1.488(8)
C5 C9 1.503(8)
C6 H6A 0.96
C6 H6B 0.96
C6 H6C 0.96
C7 H7A 0.96
C7 H7B 0.96
C7 H7C 0.96
C8 H8A 0.96
C8 H8B 0.96
C8 H8C 0.96
C9 H9A 0.96
C9 H9B 0.96
C9 H9C 0.96
C10 H10A 0.96
C10 H10B 0.96
C10 H10C 0.96
C11 C12 1.412(8)
C11 C15 1.431(7)
C11 C16 1.492(8)
C12 C13 1.428(8)
C12 C17 1.505(7)
C13 C14 1.418(7)
C13 C18 1.508(8)
C14 C15 1.424(7)
C14 C19 1.498(7)
C15 C20 1.490(7)
C16 H16A 0.96
C16 H16B 0.96
C16 H16C 0.96
C17 H17A 0.96
C17 H17B 0.96
C17 H17C 0.96
C18 H18A 0.96
C18 H18B 0.96
C18 H18C 0.96
C19 H19A 0.96
C19 H19B 0.96
C19 H19C 0.96
C20 H20A 0.96
C20 H20B 0.96
C20 H20C 0.96
C21 O21 1.143(6)
C22 O22 1.124(6)
C23 O23 1.181(6)
C24 O24 1.128(6)
C25 O25 1.134(7)
C26 O26 1.144(7)
C27 O27 1.148(7)
C28 O28 1.140(7)
